data_2209014
loop_
_publ_author_name
'Nie, Aihua'
'Ghosh, Sutapa'
'Huang, Ziwei'

_publ_section_title
;
 2'-[2-(4-Fluorophenyl)chroman-4-ylidene]isonicotinohydrazide
;
_journal_coeditor_code TK2018
_journal_issue 5
_journal_name_full 'Acta Crystallographica Section E'
_journal_page_first o1824
_journal_page_last o1825
_journal_paper_doi 10.1107/S1600536806012153
_journal_volume 62
_journal_year 2006
_chemical_formula_iupac 'C21 H16 F N3 O2'
_chemical_formula_moiety 'C21 H16 F N3 O2'
_chemical_formula_sum 'C21 H16 F N3 O2'
_chemical_formula_weight 361.37
_chemical_melting_point 210
_chemical_name_systematic
;
2'-[2-(4-Fluorophenyl)chroman-4-ylidene]isonicotinohydrazide
;
_space_group_IT_number 14
_symmetry_cell_setting monoclinic
_symmetry_space_group_name_Hall '-P 2ybc'
_symmetry_space_group_name_H-M 'P 1 21/c 1'
_atom_sites_solution_hydrogens geom
_atom_sites_solution_primary direct
_atom_sites_solution_secondary difmap
_cell_angle_alpha 90
_cell_angle_beta 102.416(6)
_cell_angle_gamma 90
_cell_formula_units_Z 4
_cell_length_a 11.654(5)
_cell_length_b 5.471(2)
_cell_length_c 26.609(10)
_cell_measurement_reflns_used 4435
_cell_measurement_temperature 208(2)
_cell_measurement_theta_max 28.1
_cell_measurement_theta_min 2.6
_cell_volume 1656.9(11)
_computing_cell_refinement SMART
_computing_data_collection 'SMART (Bruker, 2005)'
_computing_data_reduction 'SAINT (Bruker, 2005)'
_computing_molecular_graphics 'ORTEP-32 (Farrugia, 1997)'
_computing_publication_material 'WinGX (Farrugia, 1999)'
_computing_structure_refinement 'SHELXL97 (Sheldrick, 1997)'
_computing_structure_solution 'SIR2004 (Altomare <i>et al.</i>,  1993)'
_diffrn_ambient_temperature 208(2)
_diffrn_measured_fraction_theta_full 0.999
_diffrn_measured_fraction_theta_max 0.999
_diffrn_measurement_device_type 'Bruker SMART CCD area-detector'
_diffrn_measurement_method '\f and \w'
_diffrn_radiation_monochromator graphite
_diffrn_radiation_type MoK\a
_diffrn_radiation_wavelength 0.71073
_diffrn_reflns_av_R_equivalents 0.065
_diffrn_reflns_av_sigmaI/netI 0.056
_diffrn_reflns_limit_h_max 13
_diffrn_reflns_limit_h_min -12
_diffrn_reflns_limit_k_max 6
_diffrn_reflns_limit_k_min -6
_diffrn_reflns_limit_l_max 31
_diffrn_reflns_limit_l_min -31
_diffrn_reflns_number 9130
_diffrn_reflns_theta_full 25.0
_diffrn_reflns_theta_max 25.0
_diffrn_reflns_theta_min 2.1
_diffrn_standards_decay_% 0
_diffrn_standards_number 0
_exptl_absorpt_coefficient_mu 0.103
_exptl_absorpt_correction_T_max 0.993
_exptl_absorpt_correction_T_min 0.980
_exptl_absorpt_correction_type multi-scan
_exptl_absorpt_process_details '(SADABS; Sheldrick, 1996)'
_exptl_crystal_colour yellow
_exptl_crystal_density_diffrn 1.449
_exptl_crystal_density_method 'not measured'
_exptl_crystal_description plate
_exptl_crystal_F_000 752
_exptl_crystal_size_max 0.20
_exptl_crystal_size_mid 0.20
_exptl_crystal_size_min 0.07
_refine_diff_density_max 0.47
_refine_diff_density_min -0.17
_refine_ls_extinction_method none
_refine_ls_goodness_of_fit_ref 1.05
_refine_ls_hydrogen_treatment constr
_refine_ls_matrix_type full
_refine_ls_number_parameters 244
_refine_ls_number_reflns 2933
_refine_ls_number_restraints 0
_refine_ls_restrained_S_all 1.05
_refine_ls_R_factor_all 0.070
_refine_ls_R_factor_gt 0.051
_refine_ls_shift/su_max 0.000
_refine_ls_shift/su_mean 0.000
_refine_ls_structure_factor_coef Fsqd
_refine_ls_weighting_details 'calc w=1/[\s^2^(Fo^2^)+(0.0622P)^2^+0.1714P] where P=(Fo^2^+2Fc^2^)/3'
_refine_ls_weighting_scheme calc
_refine_ls_wR_factor_gt 0.119
_refine_ls_wR_factor_ref 0.128
_reflns_number_gt 2219
_reflns_number_total 2933
_reflns_threshold_expression I>2\s(I)
_cod_data_source_file tk2018.cif
_cod_data_source_block I
_cod_original_sg_symbol_H-M 'P 21/c'
_cod_database_code 2209014
_cod_database_fobs_code 2209014

loop_
_symmetry_equiv_pos_as_xyz
'x, y, z'
'-x, y+1/2, -z+1/2'
'-x, -y, -z'
'x, -y-1/2, z-1/2'

loop_
_atom_site_type_symbol
_atom_site_label
_atom_site_fract_x
_atom_site_fract_y
_atom_site_fract_z
_atom_site_U_iso_or_equiv
_atom_site_adp_type
_atom_site_calc_flag
_atom_site_refinement_flags
_atom_site_occupancy
C C1 0.77866(19) 0.1949(4) 0.63397(8) 0.0389(6) Uani d . 1
H H1 0.8255 0.0785 0.6549 0.047 Uiso calc R 1
C C2 0.7290(2) 0.3815(5) 0.65632(8) 0.0434(6) Uani d . 1
H H2A 0.7429 0.3934 0.6924 0.052 Uiso calc R 1
C C3 0.6588(2) 0.5522(4) 0.62611(9) 0.0402(6) Uani d . 1
H H3 0.6259 0.6814 0.6416 0.048 Uiso calc R 1
C C4 0.6369(2) 0.5333(4) 0.57371(8) 0.0380(5) Uani d . 1
H H4 0.5878 0.6476 0.5532 0.046 Uiso calc R 1
C C5 0.68711(18) 0.3464(4) 0.55093(8) 0.0309(5) Uani d . 1
C C6 0.76051(17) 0.1752(4) 0.58037(8) 0.0292(5) Uani d . 1
C C7 0.81877(17) -0.0115(4) 0.55473(7) 0.0277(5) Uani d . 1
C C8 0.78476(19) -0.0158(4) 0.49727(8) 0.0354(5) Uani d . 1
H H8A 0.7812 -0.1856 0.4853 0.042 Uiso calc R 1
H H8B 0.8450 0.0687 0.4832 0.042 Uiso calc R 1
C C9 0.6682(2) 0.1041(4) 0.47746(8) 0.0395(6) Uani d . 1
H H9 0.6079 0.0028 0.4887 0.047 Uiso calc R 1
C C10 0.63637(18) 0.1154(4) 0.41965(8) 0.0330(5) Uani d . 1
C C11 0.5699(2) -0.0704(4) 0.39371(8) 0.0400(6) Uani d . 1
H H11 0.5415 -0.1937 0.4124 0.048 Uiso calc R 1
C C12 0.5440(2) -0.0796(4) 0.34067(8) 0.0416(6) Uani d . 1
H H12 0.4993 -0.2086 0.3231 0.050 Uiso calc R 1
C C13 0.5847(2) 0.1025(4) 0.31437(8) 0.0376(5) Uani d . 1
C C14 0.6491(2) 0.2930(4) 0.33846(9) 0.0432(6) Uani d . 1
H H14 0.6750 0.4183 0.3194 0.052 Uiso calc R 1
C C15 0.6755(2) 0.2975(4) 0.39174(9) 0.0412(6) Uani d . 1
H H15 0.7207 0.4265 0.4091 0.049 Uiso calc R 1
C C16 1.01894(18) -0.5016(4) 0.58088(8) 0.0302(5) Uani d . 1
C C17 1.05581(18) -0.5295(4) 0.63831(7) 0.0301(5) Uani d . 1
C C18 1.0366(2) -0.3662(4) 0.67530(8) 0.0374(5) Uani d . 1
H H18 0.9911 -0.2249 0.6659 0.045 Uiso calc R 1
C C19 1.0854(2) -0.4148(4) 0.72638(8) 0.0409(6) Uani d . 1
H H19 1.0725 -0.3005 0.7510 0.049 Uiso calc R 1
C C20 1.1649(2) -0.7678(4) 0.70708(8) 0.0416(6) Uani d . 1
H H20 1.2089 -0.9098 0.7177 0.050 Uiso calc R 1
C C21 1.1210(2) -0.7356(4) 0.65516(8) 0.0369(5) Uani d . 1
H H21 1.1353 -0.8530 0.6314 0.044 Uiso calc R 1
N N1 0.89357(15) -0.1535(3) 0.58301(6) 0.0293(4) Uani d . 1
N N2 0.94797(15) -0.3216(3) 0.55757(6) 0.0308(4) Uani d . 1
H H2 0.9358 -0.3112 0.5242 0.037 Uiso calc R 1
N N3 1.14906(16) -0.6104(4) 0.74327(7) 0.0404(5) Uani d . 1
O O1 0.66208(14) 0.3399(3) 0.49802(5) 0.0404(4) Uani d . 1
O O2 1.05759(14) -0.6471(3) 0.55330(5) 0.0418(4) Uani d . 1
F F1 0.56160(14) 0.0931(3) 0.26227(5) 0.0606(5) Uani d . 1

loop_
_atom_site_aniso_label
_atom_site_aniso_U_11
_atom_site_aniso_U_22
_atom_site_aniso_U_33
_atom_site_aniso_U_12
_atom_site_aniso_U_13
_atom_site_aniso_U_23
C1 0.0358(13) 0.0485(15) 0.0301(12) 0.0097(11) 0.0023(10) -0.0062(10)
C2 0.0412(14) 0.0587(16) 0.0296(12) 0.0040(12) 0.0062(10) -0.0143(11)
C3 0.0391(13) 0.0382(13) 0.0460(14) 0.0014(11) 0.0147(11) -0.0117(11)
C4 0.0379(13) 0.0338(12) 0.0437(13) 0.0054(10) 0.0118(11) -0.0010(10)
C5 0.0329(12) 0.0313(12) 0.0295(11) -0.0012(10) 0.0092(9) -0.0023(9)
C6 0.0238(11) 0.0315(12) 0.0320(11) -0.0009(9) 0.0055(9) -0.0038(9)
C7 0.0239(11) 0.0299(12) 0.0290(11) -0.0002(9) 0.0054(9) 0.0011(9)
C8 0.0346(13) 0.0405(13) 0.0306(11) 0.0091(10) 0.0061(10) -0.0028(10)
C9 0.0421(13) 0.0397(14) 0.0346(12) 0.0059(11) 0.0037(10) -0.0017(10)
C10 0.0320(12) 0.0363(13) 0.0299(11) 0.0131(10) 0.0051(9) 0.0024(9)
C11 0.0500(15) 0.0343(13) 0.0362(13) -0.0007(11) 0.0107(11) 0.0032(10)
C12 0.0474(14) 0.0403(14) 0.0340(12) -0.0047(11) 0.0015(10) -0.0039(10)
C13 0.0434(13) 0.0426(14) 0.0249(11) 0.0062(11) 0.0033(10) 0.0013(10)
C14 0.0493(15) 0.0403(14) 0.0413(14) -0.0014(12) 0.0127(11) 0.0104(11)
C15 0.0382(13) 0.0391(14) 0.0434(14) -0.0012(11) 0.0021(11) -0.0068(10)
C16 0.0283(11) 0.0332(12) 0.0284(11) 0.0019(9) 0.0043(9) 0.0003(9)
C17 0.0290(11) 0.0319(12) 0.0292(11) -0.0023(9) 0.0056(9) 0.0023(9)
C18 0.0384(13) 0.0413(13) 0.0308(12) 0.0075(11) 0.0033(10) -0.0009(10)
C19 0.0441(14) 0.0476(15) 0.0303(12) 0.0038(12) 0.0063(10) -0.0033(10)
C20 0.0499(14) 0.0392(13) 0.0352(13) 0.0084(12) 0.0079(11) 0.0100(10)
C21 0.0443(13) 0.0332(12) 0.0339(13) 0.0029(11) 0.0095(10) 0.0022(10)
N1 0.0286(9) 0.0317(10) 0.0278(9) 0.0030(8) 0.0061(7) -0.0038(7)
N2 0.0328(10) 0.0378(11) 0.0214(9) 0.0081(8) 0.0045(7) -0.0010(7)
N3 0.0414(11) 0.0487(12) 0.0304(10) 0.0033(10) 0.0060(9) 0.0065(9)
O1 0.0535(10) 0.0362(9) 0.0306(8) 0.0151(8) 0.0073(7) 0.0002(7)
O2 0.0517(10) 0.0443(10) 0.0294(8) 0.0196(8) 0.0086(7) -0.0011(7)
F1 0.0868(12) 0.0648(10) 0.0265(7) 0.0040(9) 0.0042(7) 0.0044(6)

loop_
_atom_type_symbol
_atom_type_description
_atom_type_scat_dispersion_real
_atom_type_scat_dispersion_imag
_atom_type_scat_source
C C 0.0033 0.0016 ' International Tables Vol C Tables 4.2.6.8 and 6.1.1.4'
H H 0.0000 0.0000 ' International Tables Vol C Tables 4.2.6.8 and 6.1.1.4'
N N 0.0061 0.0033 ' International Tables Vol C Tables 4.2.6.8 and 6.1.1.4'
O O 0.0106 0.0060 ' International Tables Vol C Tables 4.2.6.8 and 6.1.1.4'
F F 0.0171 0.0103 ' International Tables Vol C Tables 4.2.6.8 and 6.1.1.4'

loop_
_geom_angle_atom_site_label_1
_geom_angle_atom_site_label_2
_geom_angle_atom_site_label_3
_geom_angle
C2 C1 C6 120.9(2)
C2 C1 H1 119.5
C6 C1 H1 119.5
C1 C2 C3 120.3(2)
C1 C2 H2A 119.9
C3 C2 H2A 119.9
C4 C3 C2 120.0(2)
C4 C3 H3 120.0
C2 C3 H3 120.0
C3 C4 C5 120.0(2)
C3 C4 H4 120.0
C5 C4 H4 120.0
O1 C5 C4 116.85(19)
O1 C5 C6 121.91(17)
C4 C5 C6 121.23(19)
C5 C6 C1 117.50(18)
C5 C6 C7 119.67(18)
C1 C6 C7 122.80(19)
N1 C7 C6 118.07(17)
N1 C7 C8 125.99(18)
C6 C7 C8 115.94(17)
C7 C8 C9 111.95(17)
C7 C8 H8A 109.2
C9 C8 H8A 109.2
C7 C8 H8B 109.2
C9 C8 H8B 109.2
H8A C8 H8B 107.9
O1 C9 C8 112.45(19)
O1 C9 C10 109.73(18)
C8 C9 C10 112.54(17)
O1 C9 H9 107.3
C8 C9 H9 107.3
C10 C9 H9 107.3
C11 C10 C15 118.8(2)
C11 C10 C9 118.2(2)
C15 C10 C9 122.9(2)
C10 C11 C12 121.2(2)
C10 C11 H11 119.4
C12 C11 H11 119.4
C13 C12 C11 118.4(2)
C13 C12 H12 120.8
C11 C12 H12 120.8
F1 C13 C12 119.0(2)
F1 C13 C14 118.6(2)
C12 C13 C14 122.4(2)
C13 C14 C15 118.3(2)
C13 C14 H14 120.8
C15 C14 H14 120.8
C10 C15 C14 120.8(2)
C10 C15 H15 119.6
C14 C15 H15 119.6
O2 C16 N2 117.69(18)
O2 C16 C17 118.60(19)
N2 C16 C17 123.69(18)
C21 C17 C18 117.3(2)
C21 C17 C16 115.50(18)
C18 C17 C16 127.1(2)
C19 C18 C17 118.7(2)
C19 C18 H18 120.6
C17 C18 H18 120.6
N3 C19 C18 124.8(2)
N3 C19 H19 117.6
C18 C19 H19 117.6
N3 C20 C21 124.2(2)
N3 C20 H20 117.9
C21 C20 H20 117.9
C20 C21 C17 119.4(2)
C20 C21 H21 120.3
C17 C21 H21 120.3
C7 N1 N2 116.29(16)
C16 N2 N1 124.35(17)
C16 N2 H2 117.8
N1 N2 H2 117.8
C19 N3 C20 115.53(19)
C5 O1 C9 113.81(16)

loop_
_geom_bond_atom_site_label_1
_geom_bond_atom_site_label_2
_geom_bond_distance
C1 C2 1.371(3)
C1 C6 1.400(3)
C1 H1 0.9400
C2 C3 1.380(3)
C2 H2A 0.9400
C3 C4 1.366(3)
C3 H3 0.9400
C4 C5 1.381(3)
C4 H4 0.9400
C5 O1 1.375(2)
C5 C6 1.391(3)
C6 C7 1.473(3)
C7 N1 1.283(3)
C7 C8 1.495(3)
C8 C9 1.499(3)
C8 H8A 0.9800
C8 H8B 0.9800
C9 O1 1.409(3)
C9 C10 1.504(3)
C9 H9 0.9900
C10 C11 1.371(3)
C10 C15 1.377(3)
C11 C12 1.379(3)
C11 H11 0.9400
C12 C13 1.360(3)
C12 H12 0.9400
C13 F1 1.355(2)
C13 C14 1.361(3)
C14 C15 1.385(3)
C14 H14 0.9400
C15 H15 0.9400
C16 O2 1.232(2)
C16 N2 1.348(3)
C16 C17 1.504(3)
C17 C21 1.380(3)
C17 C18 1.383(3)
C18 C19 1.382(3)
C18 H18 0.9400
C19 N3 1.324(3)
C19 H19 0.9400
C20 N3 1.334(3)
C20 C21 1.377(3)
C20 H20 0.9400
C21 H21 0.9400
N1 N2 1.375(2)
N2 H2 0.8700
